data_7237453
loop_
_publ_author_name
'Wang, Sasa'
'Yao, Yunpeng'
'Wu, Zhenyue'
'Peng, Yu'
'Li, Lina'
'Luo, Junhua'

_publ_section_title
;
 Realization of &#x201C;warm&#x201D; white light via halide substitution
 in polar two-dimensional hybrid perovskites (2meptH2)PbClxBr4&#x2212;x
;
_journal_issue 45
_journal_name_full 'Journal of Materials Chemistry C'
_journal_page_first 12267
_journal_paper_doi 10.1039/C8TC03167C
_journal_volume 6
_journal_year 2018
_chemical_absolute_configuration unk
_chemical_formula_moiety 'Br2.6 Cl1.4 Pb, C6 H18 N2'
_chemical_formula_sum 'C6 H18 Br2.6 Cl1.4 N2 Pb'
_chemical_formula_weight 582.81
_space_group_crystal_system monoclinic
_space_group_IT_number 9
_space_group_name_Hall 'C -2yc'
_space_group_name_H-M_alt 'C 1 c 1'
_atom_sites_solution_hydrogens geom
_atom_sites_solution_primary direct
_atom_sites_solution_secondary difmap
_audit_creation_date 2018-08-13
_audit_creation_method
;
Olex2 1.2
(compiled 2018.05.29 svn.r3508 for OlexSys, GUI svn.r5506)
;
_audit_update_record
;
2018-08-13 deposited with the CCDC.
2018-09-20 downloaded from the CCDC.
;
_cell_angle_alpha 90.00
_cell_angle_beta 98.476(3)
_cell_angle_gamma 90.00
_cell_formula_units_Z 4
_cell_length_a 24.280(2)
_cell_length_b 7.8130(5)
_cell_length_c 8.0236(6)
_cell_measurement_reflns_used 6365
_cell_measurement_temperature 100(2)
_cell_measurement_theta_max 27.47
_cell_measurement_theta_min 2.74
_cell_volume 1505.45(19)
_computing_molecular_graphics 'Olex2 (Dolomanov et al., 2009)'
_computing_publication_material 'Olex2 (Dolomanov et al., 2009)'
_computing_structure_refinement 'SHELXL-97 (Sheldrick, 1997)'
_computing_structure_solution 'SHELXS-97 (Sheldrick, 1990)'
_diffrn_ambient_temperature 100.15
_diffrn_measured_fraction_theta_full 0.992
_diffrn_measured_fraction_theta_max 0.992
_diffrn_measurement_device_type 'Bruker APEX-II CCD'
_diffrn_measurement_method '\f and \w scans'
_diffrn_radiation_monochromator graphite
_diffrn_radiation_type MoK\a
_diffrn_radiation_wavelength 0.71073
_diffrn_reflns_av_R_equivalents 0.0390
_diffrn_reflns_av_unetI/netI 0.0374
_diffrn_reflns_limit_h_max 23
_diffrn_reflns_limit_h_min -28
_diffrn_reflns_limit_k_max 9
_diffrn_reflns_limit_k_min -9
_diffrn_reflns_limit_l_max 9
_diffrn_reflns_limit_l_min -9
_diffrn_reflns_number 8805
_diffrn_reflns_theta_full 25.00
_diffrn_reflns_theta_max 25.00
_diffrn_reflns_theta_min 2.74
_diffrn_source 'fine-focus sealed tube'
_diffrn_standards_number 0
_exptl_absorpt_coefficient_mu 18.325
_exptl_absorpt_correction_type none
_exptl_crystal_colour white
_exptl_crystal_colour_primary white
_exptl_crystal_density_diffrn 2.571
_exptl_crystal_density_method 'not measured'
_exptl_crystal_description plate
_exptl_crystal_F_000 1059
_exptl_crystal_size_max 0.4
_exptl_crystal_size_mid 0.4
_exptl_crystal_size_min 0.4
_refine_diff_density_max 7.081
_refine_diff_density_min -3.581
_refine_diff_density_rms 0.531
_refine_ls_abs_structure_details 'Flack H D (1983), Acta Cryst. A39, 876-881'
_refine_ls_abs_structure_Flack 0.00
_refine_ls_extinction_method none
_refine_ls_goodness_of_fit_ref 1.074
_refine_ls_hydrogen_treatment constr
_refine_ls_matrix_type full
_refine_ls_number_parameters 121
_refine_ls_number_reflns 2377
_refine_ls_number_restraints 66
_refine_ls_restrained_S_all 1.062
_refine_ls_R_factor_all 0.0803
_refine_ls_R_factor_gt 0.0730
_refine_ls_shift/su_max 0.000
_refine_ls_shift/su_mean 0.000
_refine_ls_structure_factor_coef Fsqd
_refine_ls_weighting_details 'calc w=1/[\s^2^(Fo^2^)+(0.1592P)^2^+113.7436P] where P=(Fo^2^+2Fc^2^)/3'
_refine_ls_weighting_scheme calc
_refine_ls_wR_factor_gt 0.2238
_refine_ls_wR_factor_ref 0.2326
_reflns_number_gt 2109
_reflns_number_total 2377
_reflns_threshold_expression >2sigma(I)
_cod_data_source_file c8tc03167c3.cif
_cod_data_source_block c:\users\dell\desktop\692\autost~1\69
_cod_original_cell_volume 1505.43(19)
_cod_original_formula_sum 'C6 H18 Br2.60 Cl1.40 N2 Pb'
_cod_database_code 7237453
_olex2_refinement_description
;
1. Fixed Uiso
 At 1.2 times of:
  All C(H) groups, All C(H,H) groups
 At 1.5 times of:
  All C(H,H,H) groups, All N(H,H,H) groups
2. Shared sites
{Cl1, Br1}
{Cl3, Br3}
3. Restrained distances
 C1-C2 = C2-C3 = C3-C4 = C4-C5 = C2-C6
 1.47 with sigma of 0.01
 C1-N1 = C5-N2
 1.5 with sigma of 0.01
 C1-C6
 2.4 with sigma of 0.01
4. Rigid bond restraints
 C1, C3, C2, C6, C4, C5, N1, N2
 with sigma for 1-2 distances of 0.01 and sigma for 1-3 distances of 0.01
5. Uiso/Uaniso restraints and constraints
C1 \\sim C3 \\sim C2 \\sim C6 \\sim C4 \\sim C5 \\sim N1 \\sim N2: within 2A
with sigma of 0.01 and sigma for terminal atoms of 0.02
Uanis(Cl1) = Uanis(Br1)
Uanis(Cl3) = Uanis(Br3)
6. Others
 Fixed Sof: Cl1(0.7) Cl3(0.7) Br3(0.3) Br1(0.3)
7.a Ternary CH refined with riding coordinates:
 C2(H2)
7.b Secondary CH2 refined with riding coordinates:
 C4(H4A,H4B), C3(H3A,H3B), C5(H5A,H5B), C1(H1D,H1E)
7.c Idealised Me refined as rotating group:
 N2(H2A,H2B,H2C), N1(H1A,H1B,H1C), C6(H6A,H6B,H6C)
;
_olex2_submission_special_instructions 'No special instructions were received'

loop_
_space_group_symop_id
_space_group_symop_operation_xyz
1 'x, y, z'
2 'x, -y, z+1/2'
3 'x+1/2, y+1/2, z'
4 'x+1/2, -y+1/2, z+1/2'

loop_
_atom_site_label
_atom_site_type_symbol
_atom_site_fract_x
_atom_site_fract_y
_atom_site_fract_z
_atom_site_U_iso_or_equiv
_atom_site_adp_type
_atom_site_occupancy
_atom_site_calc_flag
_atom_site_refinement_flags_posn
_atom_site_refinement_flags_adp
Pb1 Pb 0.3868(3) 0.24975(19) 0.5159(8) 0.0245(4) Uani 1 d . .
Cl1 Cl 0.5081(3) 0.3082(9) 0.5967(8) 0.0187(14) Uani 0.70 d . .
Cl3 Cl 0.2648(3) 0.1922(9) 0.4350(8) 0.0184(13) Uani 0.70 d . .
Br2 Br 0.4039(3) 0.0664(9) 0.2105(9) 0.0692(18) Uani 1 d . .
Br4 Br 0.3688(3) 0.4323(6) 0.8228(8) 0.0515(15) Uani 1 d . .
Br3 Br 0.2648(3) 0.1922(9) 0.4350(8) 0.0184(13) Uani 0.30 d . .
Br1 Br 0.5081(3) 0.3082(9) 0.5967(8) 0.0187(14) Uani 0.30 d . .
N2 N 0.7775(18) 0.270(5) 0.517(5) 0.034(7) Uani 1 d D U
H2A H 0.7856 0.3774 0.4832 0.050 Uiso 1 calc GR .
H2B H 0.8093 0.2073 0.5362 0.050 Uiso 1 calc GR .
H2C H 0.7621 0.2772 0.6136 0.050 Uiso 1 calc GR .
N1 N 0.494(2) 0.286(7) 0.004(7) 0.057(9) Uani 1 d D U
H1A H 0.4917 0.2796 -0.1100 0.086 Uiso 1 calc GR .
H1B H 0.5036 0.3946 0.0385 0.086 Uiso 1 calc GR .
H1C H 0.4613 0.2570 0.0362 0.086 Uiso 1 calc GR .
C2 C 0.5913(16) 0.254(5) 0.143(4) 0.066(6) Uani 1 d D U
H2 H 0.5802 0.3676 0.1861 0.079 Uiso 1 calc R .
C4 C 0.6822(12) 0.267(4) 0.346(6) 0.052(6) Uani 1 d D U
H4A H 0.6860 0.3592 0.2632 0.063 Uiso 1 calc R .
H4B H 0.6759 0.3251 0.4509 0.063 Uiso 1 calc R .
C3 C 0.6299(15) 0.178(4) 0.283(6) 0.060(6) Uani 1 d D U
H3A H 0.6091 0.1636 0.3791 0.072 Uiso 1 calc R .
H3B H 0.6396 0.0625 0.2467 0.072 Uiso 1 calc R .
C5 C 0.7372(12) 0.186(4) 0.382(4) 0.049(6) Uani 1 d D U
H5A H 0.7541 0.1842 0.2773 0.059 Uiso 1 calc R .
H5B H 0.7320 0.0663 0.4159 0.059 Uiso 1 calc R .
C1 C 0.5387(13) 0.165(5) 0.083(5) 0.070(7) Uani 1 d D U
H1D H 0.5255 0.1058 0.1788 0.084 Uiso 1 calc R .
H1E H 0.5454 0.0774 -0.0008 0.084 Uiso 1 calc R .
C6 C 0.6193(16) 0.293(7) -0.003(5) 0.080(9) Uani 1 d D U
H6A H 0.6186 0.4170 -0.0230 0.119 Uiso 1 calc GR .
H6B H 0.5998 0.2349 -0.1033 0.119 Uiso 1 calc GR .
H6C H 0.6579 0.2534 0.0184 0.119 Uiso 1 calc GR .

loop_
_atom_site_aniso_label
_atom_site_aniso_U_11
_atom_site_aniso_U_22
_atom_site_aniso_U_33
_atom_site_aniso_U_23
_atom_site_aniso_U_13
_atom_site_aniso_U_12
Pb1 0.0218(5) 0.0263(5) 0.0255(5) -0.0014(3) 0.0032(3) -0.0019(3)
Cl1 0.011(4) 0.021(4) 0.024(4) -0.001(3) 0.001(3) -0.005(3)
Cl3 0.009(3) 0.023(4) 0.022(4) -0.001(3) -0.002(3) -0.007(3)
Br2 0.063(4) 0.086(3) 0.058(3) -0.011(3) 0.005(3) 0.028(3)
Br4 0.079(4) 0.0375(17) 0.043(2) -0.015(2) 0.027(3) -0.026(2)
Br3 0.009(3) 0.023(4) 0.022(4) -0.001(3) -0.002(3) -0.007(3)
Br1 0.011(4) 0.021(4) 0.024(4) -0.001(3) 0.001(3) -0.005(3)
N2 0.024(12) 0.041(14) 0.036(14) -0.005(11) 0.006(11) 0.008(11)
N1 0.030(13) 0.069(16) 0.070(19) 0.000(18) -0.001(14) 0.013(16)
C2 0.047(9) 0.069(11) 0.072(13) 0.010(11) -0.023(10) 0.005(11)
C4 0.042(9) 0.048(10) 0.059(12) 0.013(10) -0.017(10) 0.002(10)
C3 0.044(9) 0.059(10) 0.068(12) 0.008(11) -0.021(10) 0.002(11)
C5 0.044(10) 0.041(11) 0.055(13) 0.012(10) -0.015(11) 0.007(10)
C1 0.049(10) 0.073(12) 0.078(14) 0.002(13) -0.026(11) 0.010(12)
C6 0.062(16) 0.101(19) 0.068(16) 0.012(16) -0.016(13) 0.002(17)

loop_
_atom_type_symbol
_atom_type_description
_atom_type_scat_dispersion_real
_atom_type_scat_dispersion_imag
_atom_type_scat_source
C C 0.0033 0.0016 'International Tables Vol C Tables 4.2.6.8 and 6.1.1.4'
H H 0.0000 0.0000 'International Tables Vol C Tables 4.2.6.8 and 6.1.1.4'
N N 0.0061 0.0033 'International Tables Vol C Tables 4.2.6.8 and 6.1.1.4'
Cl Cl 0.1484 0.1585 'International Tables Vol C Tables 4.2.6.8 and 6.1.1.4'
Br Br -0.2901 2.4595 'International Tables Vol C Tables 4.2.6.8 and 6.1.1.4'
Pb Pb -3.3944 10.1111 'International Tables Vol C Tables 4.2.6.8 and 6.1.1.4'

loop_
_geom_angle_atom_site_label_1
_geom_angle_atom_site_label_2
_geom_angle_atom_site_label_3
_geom_angle
_geom_angle_site_symmetry_1
_geom_angle_site_symmetry_3
Cl1 Pb1 Cl3 179.8(3) . .
Br2 Pb1 Cl1 87.4(2) 2 .
Br2 Pb1 Cl1 89.9(2) . .
Br2 Pb1 Cl3 92.7(2) 2 .
Br2 Pb1 Cl3 90.2(2) . .
Br2 Pb1 Br2 90.41(9) 2 .
Br2 Pb1 Br4 90.1(3) . 2_564
Br2 Pb1 Br4 179.5(3) . .
Br2 Pb1 Br4 179.4(3) 2 2_564
Br2 Pb1 Br4 89.4(3) 2 .
Br4 Pb1 Cl1 92.9(2) 2_564 .
Br4 Pb1 Cl1 90.4(2) . .
Br4 Pb1 Cl3 86.9(2) 2_564 .
Br4 Pb1 Cl3 89.4(2) . .
Br4 Pb1 Br4 90.15(8) 2_564 .
Pb1 Br2 Pb1 146.8(3) 2_554 .
Pb1 Br4 Pb1 145.9(2) 2_565 .
C3 C2 C1 119(3) . .
C3 C2 C6 112(4) . .
C1 C2 C6 108.3(10) . .
C5 C4 C3 126(3) . .
C4 C3 C2 119(3) . .
C4 C5 N2 116(3) . .
C2 C1 N1 112(4) . .

loop_
_geom_bond_atom_site_label_1
_geom_bond_atom_site_label_2
_geom_bond_distance
_geom_bond_site_symmetry_2
Pb1 Cl1 2.958(10) .
Pb1 Cl3 2.971(10) .
Pb1 Br2 2.919(8) 2
Pb1 Br2 2.920(8) .
Pb1 Br4 2.926(5) 2_564
Pb1 Br4 2.934(6) .
Br2 Pb1 2.919(8) 2_554
Br4 Pb1 2.926(5) 2_565
N2 C5 1.497(10) .
N1 C1 1.497(10) .
C2 C3 1.472(10) .
C2 C1 1.472(10) .
C2 C6 1.477(10) .
C4 C3 1.470(10) .
C4 C5 1.467(10) .
